data_7064076
loop_
_publ_author_name
'Isaeva, Dilshodakhon K.'
'Topchiy, Maxim A.'
'Drokin, Egor A.'
'Rasskazova, Mariya A.'
'Minaeva, Lidiya I.'
'Smol&#x2019;yakov, Alexander F.'
'Asachenko, Andrey F.'

_publ_section_title
;
 Expanded ring 1,3,5-oxadiazinan-4-ylidene complexes: synthesis and
 catalysis
;
_journal_issue 46
_journal_name_full 'New Journal of Chemistry'
_journal_page_first 20073
_journal_page_last 20080
_journal_paper_doi 10.1039/D5NJ03879K
_journal_volume 49
_journal_year 2025
_chemical_formula_moiety 'C21 H26 Au Cl N2 O, 0.5(C H2 Cl2)'
_chemical_formula_sum 'C21.5 H27 Au Cl2 N2 O'
_chemical_formula_weight 597.32
_space_group_crystal_system monoclinic
_space_group_IT_number 14
_space_group_name_Hall '-P 2yn'
_space_group_name_H-M_alt 'P 1 21/n 1'
_atom_sites_solution_hydrogens mixed
_atom_sites_solution_primary dual
_audit_creation_date 2025-06-18
_audit_creation_method
;
Olex2 1.5
(compiled 2025.05.31 svn.r86d253d1 for OlexSys, GUI svn.r7254)
;
_audit_update_record
;
2025-06-18 deposited with the CCDC.	2025-10-24 downloaded from the CCDC.
;
_cell_angle_alpha 90
_cell_angle_beta 90.224(2)
_cell_angle_gamma 90
_cell_formula_units_Z 8
_cell_length_a 8.8890(4)
_cell_length_b 16.3118(6)
_cell_length_c 30.9535(11)
_cell_measurement_reflns_used 9869
_cell_measurement_temperature 120
_cell_measurement_theta_max 27.49
_cell_measurement_theta_min 2.34
_cell_volume 4488.1(3)
_computing_cell_refinement 'SAINT V8.30A (22 Oct 2012)'
_computing_data_reduction 'SAINT V8.30A (22 Oct 2012)'
_computing_molecular_graphics 'Olex2 1.5 (Dolomanov et al., 2009)'
_computing_publication_material 'Olex2 1.5 (Dolomanov et al., 2009)'
_computing_structure_refinement 'XL  (Sheldrick, 2008)'
_computing_structure_solution 'SHELXT 2018/2 (Sheldrick, 2018)'
_diffrn_ambient_temperature 120
_diffrn_detector_area_resol_mean 8
_diffrn_measured_fraction_theta_full 0.998
_diffrn_measured_fraction_theta_max 0.997
_diffrn_measurement_device_type 'Bruker SMART APEX CCD area detector'
_diffrn_measurement_method '\w and \f scans'
_diffrn_radiation_monochromator graphite
_diffrn_radiation_type MoK\a
_diffrn_radiation_wavelength 0.71073
_diffrn_reflns_av_R_equivalents 0.0329
_diffrn_reflns_av_unetI/netI 0.0352
_diffrn_reflns_Laue_measured_fraction_full 0.998
_diffrn_reflns_Laue_measured_fraction_max 0.997
_diffrn_reflns_limit_h_max 11
_diffrn_reflns_limit_h_min -11
_diffrn_reflns_limit_k_max 21
_diffrn_reflns_limit_k_min -19
_diffrn_reflns_limit_l_max 39
_diffrn_reflns_limit_l_min -40
_diffrn_reflns_number 51673
_diffrn_reflns_point_group_measured_fraction_full 0.998
_diffrn_reflns_point_group_measured_fraction_max 0.997
_diffrn_reflns_theta_full 25.242
_diffrn_reflns_theta_max 27.516
_diffrn_reflns_theta_min 1.316
_diffrn_source 'sealed tube'
_diffrn_source_current 30.0
_diffrn_source_power 1.5
_diffrn_source_voltage 50.0
_diffrn_standards_number 0
_exptl_absorpt_coefficient_mu 6.808
_exptl_absorpt_correction_T_max 1.0000
_exptl_absorpt_correction_T_min 0.6286
_exptl_absorpt_correction_type multi-scan
_exptl_absorpt_process_details
;
SADABS-2016/2 (Bruker,2016/2) was used for absorption correction.
wR2(int) was 0.1240 before and 0.0418 after correction.
The Ratio of minimum to maximum transmission is 0.6286.
The \l/2 correction factor is Not present.
;
_exptl_crystal_colour colourless
_exptl_crystal_colour_primary colourless
_exptl_crystal_density_diffrn 1.768
_exptl_crystal_description prism
_exptl_crystal_F_000 2328
_exptl_crystal_size_max 0.24
_exptl_crystal_size_mid 0.17
_exptl_crystal_size_min 0.11
_refine_diff_density_max 0.562
_refine_diff_density_min -0.911
_refine_diff_density_rms 0.106
_refine_ls_extinction_method none
_refine_ls_goodness_of_fit_ref 1.041
_refine_ls_hydrogen_treatment mixed
_refine_ls_matrix_type full
_refine_ls_number_parameters 516
_refine_ls_number_reflns 10305
_refine_ls_number_restraints 0
_refine_ls_restrained_S_all 1.041
_refine_ls_R_factor_all 0.0311
_refine_ls_R_factor_gt 0.0225
_refine_ls_shift/su_max 0.004
_refine_ls_shift/su_mean 0.000
_refine_ls_structure_factor_coef Fsqd
_refine_ls_weighting_details 'w=1/[\s^2^(Fo^2^)+(0.0174P)^2^+3.2338P] where P=(Fo^2^+2Fc^2^)/3'
_refine_ls_weighting_scheme calc
_refine_ls_wR_factor_gt 0.0452
_refine_ls_wR_factor_ref 0.0463
_reflns_Friedel_coverage 0.000
_reflns_number_gt 8652
_reflns_number_total 10305
_reflns_threshold_expression 'I > 2\s(I)'
_cod_data_source_file d5nj03879k2.cif
_cod_data_source_block a
_cod_depositor_comments 'Adding full bibliography for 7064076--7064082.cif.'
_cod_original_formula_sum 'C21.50 H27 Au Cl2 N2 O'
_cod_database_code 7064076
_shelx_shelxl_version_number 2018/3
_shelx_space_group_comment
;
The symmetry employed for this shelxl refinement is uniquely defined
by the following loop, which should always be used as a source of
symmetry information in preference to the above space-group names.
They are only intended as comments.
;
_olex2_refinement_description
;
1. Fixed Uiso
 At 1.2 times of:
  All C(H) groups, All C(H,H) groups
 At 1.5 times of:
  All C(H,H,H) groups
2.a Secondary CH2 refined with riding coordinates:
 C20A(H20C,H20D), C21A(H21C,H21D), C20B(H20A,H20B), C01D(H01A,H01B)
2.b Aromatic/amide H refined with riding coordinates:
 C3A(H3A), C5A(H5A), C13A(H13A), C15A(H15A), C3B(H3B), C5B(H5B), C13B(H13B),
 C15B(H15B)
2.c Idealised Me refined as rotating group:
 C7A(H7AB,H7AA,H7AC), C8A(H8AA,H8AB,H8AC), C9A(H9AA,H9AB,H9AC), C17A(H17D,H17E,
 H17F), C18A(H18D,H18E,H18F), C19A(H19D,H19E,H19F), C7B(H7BA,H7BB,H7BC),
 C8B(H8BA,H8BB,H8BC), C9B(H9BA,H9BB,H9BC), C17B(H17A,H17B,H17C), C18B(H18A,H18B,
 H18C), C19B(H19A,H19B,H19C)
;
_olex2_submission_special_instructions 'No special instructions were received'

loop_
_space_group_symop_operation_xyz
'x, y, z'
'-x+1/2, y+1/2, -z+1/2'
'-x, -y, -z'
'x-1/2, -y-1/2, z-1/2'

loop_
_atom_site_label
_atom_site_type_symbol
_atom_site_fract_x
_atom_site_fract_y
_atom_site_fract_z
_atom_site_U_iso_or_equiv
_atom_site_adp_type
_atom_site_occupancy
_atom_site_site_symmetry_order
_atom_site_calc_flag
_atom_site_refinement_flags_posn
_atom_site_refinement_flags_adp
_atom_site_refinement_flags_occupancy
_atom_site_disorder_assembly
_atom_site_disorder_group
Au1A Au 0.42085(2) 0.30133(2) 0.43480(2) 0.01648(4) Uani 1 1 d . . . . .
Cl1A Cl 0.56231(10) 0.22331(5) 0.48096(3) 0.02997(19) Uani 1 1 d . . . . .
O1A O 0.0860(2) 0.47179(12) 0.36028(7) 0.0222(5) Uani 1 1 d . . . . .
N1A N 0.3284(3) 0.45025(14) 0.38915(8) 0.0155(5) Uani 1 1 d . . . . .
N2A N 0.1812(3) 0.34013(14) 0.37339(8) 0.0156(5) Uani 1 1 d . . . . .
C1A C 0.4589(3) 0.48857(17) 0.40794(9) 0.0154(6) Uani 1 1 d . . . . .
C2A C 0.4412(3) 0.54057(17) 0.44372(10) 0.0178(7) Uani 1 1 d . . . . .
C3A C 0.5682(4) 0.57775(18) 0.46036(10) 0.0225(7) Uani 1 1 d . . . . .
H3A H 0.558363 0.612030 0.484191 0.027 Uiso 1 1 calc R U . . .
C4A C 0.7100(4) 0.56596(19) 0.44293(10) 0.0224(7) Uani 1 1 d . . . . .
C5A C 0.7236(3) 0.51475(18) 0.40705(10) 0.0221(7) Uani 1 1 d . . . . .
H5A H 0.818076 0.506396 0.395015 0.026 Uiso 1 1 calc R U . . .
C6A C 0.5994(3) 0.47591(18) 0.38885(10) 0.0182(7) Uani 1 1 d . . . . .
C7A C 0.2883(4) 0.5575(2) 0.46278(10) 0.0244(7) Uani 1 1 d . . . . .
H7AB H 0.228194 0.508680 0.461422 0.037 Uiso 1 1 calc R U . . .
H7AA H 0.239902 0.600406 0.446698 0.037 Uiso 1 1 calc R U . . .
H7AC H 0.299698 0.574171 0.492361 0.037 Uiso 1 1 calc R U . . .
C8A C 0.8462(4) 0.6075(2) 0.46205(12) 0.0373(9) Uani 1 1 d . . . . .
H8AA H 0.821490 0.663136 0.469310 0.056 Uiso 1 1 calc R U . . .
H8AB H 0.926417 0.607148 0.441382 0.056 Uiso 1 1 calc R U . . .
H8AC H 0.877360 0.578817 0.487626 0.056 Uiso 1 1 calc R U . . .
C9A C 0.6182(4) 0.4213(2) 0.34994(10) 0.0272(8) Uani 1 1 d . . . . .
H9AA H 0.619231 0.364966 0.358991 0.041 Uiso 1 1 calc R U . . .
H9AB H 0.711212 0.434056 0.335820 0.041 Uiso 1 1 calc R U . . .
H9AC H 0.536008 0.429955 0.330246 0.041 Uiso 1 1 calc R U . . .
C10A C 0.2988(3) 0.37077(18) 0.39519(9) 0.0156(6) Uani 1 1 d . . . . .
C11A C 0.1409(3) 0.25388(17) 0.37641(9) 0.0167(6) Uani 1 1 d . . . . .
C12A C 0.2133(3) 0.19892(18) 0.34912(10) 0.0204(7) Uani 1 1 d . . . . .
C13A C 0.1712(4) 0.11733(19) 0.35195(10) 0.0226(7) Uani 1 1 d . . . . .
H13A H 0.218471 0.079299 0.334204 0.027 Uiso 1 1 calc R U . . .
C14A C 0.0611(4) 0.09015(19) 0.38028(10) 0.0235(7) Uani 1 1 d . . . . .
C15A C -0.0102(4) 0.14839(19) 0.40626(10) 0.0227(7) Uani 1 1 d . . . . .
H15A H -0.085187 0.131368 0.425091 0.027 Uiso 1 1 calc R U . . .
C16A C 0.0278(3) 0.23093(18) 0.40477(10) 0.0193(7) Uani 1 1 d . . . . .
C17A C 0.3336(4) 0.2261(2) 0.31859(10) 0.0264(8) Uani 1 1 d . . . . .
H17D H 0.291560 0.263404 0.297800 0.040 Uiso 1 1 calc R U . . .
H17E H 0.374241 0.179288 0.303923 0.040 Uiso 1 1 calc R U . . .
H17F H 0.412249 0.253160 0.334469 0.040 Uiso 1 1 calc R U . . .
C18A C -0.0497(4) 0.2926(2) 0.43342(11) 0.0307(8) Uani 1 1 d . . . . .
H18D H -0.128439 0.265987 0.449242 0.046 Uiso 1 1 calc R U . . .
H18E H -0.091832 0.335545 0.415953 0.046 Uiso 1 1 calc R U . . .
H18F H 0.022037 0.315567 0.453296 0.046 Uiso 1 1 calc R U . . .
C19A C 0.0208(4) 0.0011(2) 0.38372(12) 0.0341(9) Uani 1 1 d . . . . .
H19D H 0.054526 -0.027262 0.358382 0.051 Uiso 1 1 calc R U . . .
H19E H -0.086398 -0.004367 0.386183 0.051 Uiso 1 1 calc R U . . .
H19F H 0.068333 -0.022003 0.408812 0.051 Uiso 1 1 calc R U . . .
C20A C 0.2343(3) 0.50249(18) 0.36133(10) 0.0192(7) Uani 1 1 d . . . . .
H20C H 0.234056 0.558134 0.372380 0.023 Uiso 1 1 calc R U . . .
H20D H 0.275081 0.503460 0.332318 0.023 Uiso 1 1 calc R U . . .
C21A C 0.0876(4) 0.39044(18) 0.34489(10) 0.0234(7) Uani 1 1 d . . . . .
H21C H 0.127546 0.389135 0.315774 0.028 Uiso 1 1 calc R U . . .
H21D H -0.014030 0.368866 0.344115 0.028 Uiso 1 1 calc R U . . .
Au1B Au 0.32336(2) 0.89762(2) 0.29951(2) 0.01533(4) Uani 1 1 d . . . . .
Cl1B Cl 0.16603(9) 0.95809(5) 0.25074(3) 0.02679(18) Uani 1 1 d . . . . .
O1B O 0.6745(2) 0.74752(13) 0.37901(7) 0.0260(5) Uani 1 1 d . . . . .
N1B N 0.5874(3) 0.87574(15) 0.35508(8) 0.0205(6) Uani 1 1 d . . . . .
N2B N 0.4241(3) 0.76799(14) 0.35718(8) 0.0159(5) Uani 1 1 d . . . . .
C1B C 0.6322(3) 0.95673(18) 0.34181(9) 0.0171(7) Uani 1 1 d . . . . .
C2B C 0.5870(3) 1.02329(18) 0.36674(10) 0.0196(7) Uani 1 1 d . . . . .
C3B C 0.6389(3) 1.10074(19) 0.35487(10) 0.0231(7) Uani 1 1 d . . . . .
H3B H 0.610026 1.146058 0.371067 0.028 Uiso 1 1 calc R U . . .
C4B C 0.7320(3) 1.11204(19) 0.31976(10) 0.0213(7) Uani 1 1 d . . . . .
C5B C 0.7746(3) 1.04357(19) 0.29584(10) 0.0210(7) Uani 1 1 d . . . . .
H5B H 0.837345 1.050526 0.272158 0.025 Uiso 1 1 calc R U . . .
C6B C 0.7260(3) 0.96538(19) 0.30637(10) 0.0210(7) Uani 1 1 d . . . . .
C7B C 0.4846(4) 1.0128(2) 0.40502(10) 0.0269(8) Uani 1 1 d . . . . .
H7BA H 0.470605 1.064762 0.418980 0.040 Uiso 1 1 calc R U . . .
H7BB H 0.528954 0.974784 0.425039 0.040 Uiso 1 1 calc R U . . .
H7BC H 0.389049 0.992103 0.395428 0.040 Uiso 1 1 calc R U . . .
C8B C 0.7871(4) 1.19647(19) 0.30810(11) 0.0285(8) Uani 1 1 d . . . . .
H8BA H 0.895036 1.197223 0.308663 0.043 Uiso 1 1 calc R U . . .
H8BB H 0.749124 1.235517 0.328551 0.043 Uiso 1 1 calc R U . . .
H8BC H 0.752126 1.210501 0.279661 0.043 Uiso 1 1 calc R U . . .
C9B C 0.7725(4) 0.8918(2) 0.27983(12) 0.0330(9) Uani 1 1 d . . . . .
H9BA H 0.818759 0.851749 0.298313 0.050 Uiso 1 1 calc R U . . .
H9BB H 0.842815 0.908629 0.258106 0.050 Uiso 1 1 calc R U . . .
H9BC H 0.685335 0.868321 0.266216 0.050 Uiso 1 1 calc R U . . .
C10B C 0.4588(3) 0.84257(18) 0.34161(9) 0.0161(6) Uani 1 1 d . . . . .
C11B C 0.2862(3) 0.72869(17) 0.34481(9) 0.0158(6) Uani 1 1 d . . . . .
C12B C 0.2818(3) 0.68364(17) 0.30618(10) 0.0175(7) Uani 1 1 d . . . . .
C13B C 0.1466(3) 0.64819(18) 0.29434(10) 0.0200(7) Uani 1 1 d . . . . .
H13B H 0.141308 0.618725 0.268661 0.024 Uiso 1 1 calc R U . . .
C14B C 0.0184(3) 0.65516(19) 0.31957(10) 0.0211(7) Uani 1 1 d . . . . .
C15B C 0.0285(3) 0.69884(18) 0.35812(10) 0.0214(7) Uani 1 1 d . . . . .
H15B H -0.056272 0.703232 0.375465 0.026 Uiso 1 1 calc R U . . .
C16B C 0.1616(3) 0.73615(18) 0.37152(10) 0.0173(7) Uani 1 1 d . . . . .
C17B C 0.4185(4) 0.6765(2) 0.27821(11) 0.0268(8) Uani 1 1 d . . . . .
H17A H 0.445525 0.729702 0.267496 0.040 Uiso 1 1 calc R U . . .
H17B H 0.397236 0.640666 0.254357 0.040 Uiso 1 1 calc R U . . .
H17C H 0.500430 0.654526 0.294889 0.040 Uiso 1 1 calc R U . . .
C18B C 0.1674(4) 0.7844(2) 0.41284(10) 0.0262(8) Uani 1 1 d . . . . .
H18A H 0.067265 0.791775 0.423648 0.039 Uiso 1 1 calc R U . . .
H18B H 0.212125 0.836981 0.407471 0.039 Uiso 1 1 calc R U . . .
H18C H 0.226654 0.755266 0.433817 0.039 Uiso 1 1 calc R U . . .
C19B C -0.1271(4) 0.6166(2) 0.30602(11) 0.0311(8) Uani 1 1 d . . . . .
H19A H -0.183560 0.654760 0.288772 0.047 Uiso 1 1 calc R U . . .
H19B H -0.184084 0.602267 0.331195 0.047 Uiso 1 1 calc R U . . .
H19C H -0.107019 0.568183 0.289417 0.047 Uiso 1 1 calc R U . . .
C20B C 0.6882(4) 0.8329(2) 0.38480(12) 0.0337(9) Uani 1 1 d . . . . .
H20A H 0.791266 0.849563 0.379497 0.040 Uiso 1 1 calc R U . . .
H20B H 0.663259 0.847151 0.414338 0.040 Uiso 1 1 calc R U . . .
C21B C 0.5256(3) 0.7236(2) 0.38668(11) 0.0221(7) Uani 1 1 d . . . . .
H21A H 0.516(3) 0.6675(19) 0.3803(9) 0.013(8) Uiso 1 1 d . . . . .
H21B H 0.497(4) 0.732(2) 0.4194(12) 0.039(10) Uiso 1 1 d . . . . .
Cl05 Cl 0.12033(12) 1.14154(8) 0.51537(3) 0.0607(3) Uani 1 1 d . . . . .
Cl06 Cl 0.25294(14) 0.97998(7) 0.49968(4) 0.0605(3) Uani 1 1 d . . . . .
C01D C 0.2531(4) 1.0844(2) 0.48558(11) 0.0368(9) Uani 1 1 d . . . . .
H01A H 0.230711 1.089630 0.455008 0.044 Uiso 1 1 calc R U . . .
H01B H 0.352659 1.106829 0.490610 0.044 Uiso 1 1 calc R U . . .

loop_
_atom_site_aniso_label
_atom_site_aniso_U_11
_atom_site_aniso_U_22
_atom_site_aniso_U_33
_atom_site_aniso_U_23
_atom_site_aniso_U_13
_atom_site_aniso_U_12
Au1A 0.01737(6) 0.01321(6) 0.01884(7) 0.00034(5) -0.00283(5) 0.00011(5)
Cl1A 0.0307(5) 0.0242(4) 0.0349(5) 0.0071(4) -0.0118(4) 0.0025(4)
O1A 0.0143(11) 0.0178(11) 0.0346(13) 0.0032(10) -0.0050(10) 0.0005(9)
N1A 0.0151(13) 0.0124(13) 0.0191(13) 0.0006(10) -0.0022(11) -0.0008(10)
N2A 0.0141(13) 0.0129(13) 0.0198(14) 0.0023(11) -0.0042(11) -0.0002(10)
C1A 0.0184(16) 0.0121(15) 0.0157(15) 0.0031(12) -0.0049(13) -0.0021(12)
C2A 0.0247(17) 0.0103(15) 0.0185(16) 0.0023(12) 0.0008(14) -0.0020(13)
C3A 0.037(2) 0.0128(16) 0.0171(17) 0.0041(13) -0.0034(15) -0.0034(14)
C4A 0.0268(18) 0.0190(17) 0.0213(17) 0.0097(14) -0.0083(14) -0.0065(14)
C5A 0.0171(17) 0.0233(18) 0.0258(18) 0.0058(14) -0.0005(14) -0.0016(13)
C6A 0.0198(17) 0.0166(16) 0.0183(16) 0.0024(12) 0.0002(13) -0.0012(13)
C7A 0.0303(19) 0.0235(18) 0.0193(17) -0.0003(14) 0.0034(14) 0.0016(15)
C8A 0.037(2) 0.042(2) 0.033(2) 0.0063(17) -0.0108(17) -0.0189(18)
C9A 0.0221(18) 0.0296(19) 0.0298(19) -0.0064(15) 0.0057(15) 0.0011(14)
C10A 0.0153(16) 0.0176(16) 0.0140(15) -0.0038(12) 0.0013(13) 0.0002(12)
C11A 0.0183(16) 0.0131(15) 0.0185(16) 0.0018(12) -0.0059(13) -0.0049(12)
C12A 0.0210(17) 0.0202(17) 0.0200(17) -0.0027(13) -0.0070(13) 0.0003(14)
C13A 0.0254(18) 0.0193(17) 0.0230(17) -0.0023(14) -0.0072(14) 0.0023(14)
C14A 0.0254(18) 0.0188(17) 0.0262(18) 0.0026(14) -0.0148(15) -0.0059(14)
C15A 0.0220(18) 0.0238(18) 0.0223(17) 0.0057(14) -0.0048(14) -0.0080(14)
C16A 0.0160(16) 0.0221(17) 0.0197(17) -0.0018(13) -0.0062(13) -0.0045(13)
C17A 0.0257(19) 0.0275(19) 0.0261(19) -0.0064(15) -0.0016(15) -0.0006(15)
C18A 0.0253(19) 0.031(2) 0.036(2) -0.0043(16) 0.0051(16) -0.0046(15)
C19A 0.039(2) 0.0193(17) 0.044(2) 0.0035(17) -0.0117(18) -0.0074(16)
C20A 0.0190(16) 0.0161(15) 0.0226(16) 0.0044(14) -0.0030(13) -0.0044(13)
C21A 0.0181(17) 0.0211(17) 0.0309(19) 0.0038(14) -0.0104(14) -0.0028(14)
Au1B 0.01510(6) 0.01382(6) 0.01707(6) 0.00210(5) -0.00104(5) -0.00038(5)
Cl1B 0.0254(4) 0.0301(4) 0.0248(4) 0.0092(3) -0.0049(3) 0.0040(4)
O1B 0.0141(11) 0.0186(12) 0.0454(15) 0.0106(11) -0.0058(10) -0.0005(9)
N1B 0.0164(14) 0.0187(14) 0.0263(15) 0.0054(11) -0.0069(12) -0.0018(11)
N2B 0.0136(13) 0.0136(13) 0.0204(14) 0.0036(10) -0.0036(11) -0.0006(10)
C1B 0.0165(16) 0.0155(16) 0.0194(16) 0.0016(13) -0.0066(13) -0.0048(12)
C2B 0.0155(16) 0.0200(17) 0.0232(17) 0.0014(13) -0.0029(13) -0.0021(13)
C3B 0.0206(17) 0.0204(17) 0.0283(18) -0.0031(14) -0.0056(14) 0.0025(14)
C4B 0.0180(16) 0.0213(17) 0.0245(17) 0.0033(14) -0.0088(14) -0.0025(13)
C5B 0.0159(16) 0.0255(18) 0.0216(17) 0.0027(14) -0.0005(13) -0.0045(13)
C6B 0.0155(16) 0.0202(17) 0.0271(18) -0.0019(14) -0.0028(14) -0.0011(13)
C7B 0.0300(19) 0.0245(18) 0.0263(18) 0.0001(15) 0.0051(15) -0.0028(15)
C8B 0.033(2) 0.0205(18) 0.032(2) 0.0032(15) -0.0027(16) -0.0050(15)
C9B 0.031(2) 0.029(2) 0.039(2) -0.0077(17) 0.0090(17) -0.0026(16)
C10B 0.0140(15) 0.0184(16) 0.0158(16) -0.0027(13) 0.0018(13) -0.0004(12)
C11B 0.0135(15) 0.0137(15) 0.0202(17) 0.0047(12) -0.0046(13) 0.0012(12)
C12B 0.0184(16) 0.0116(15) 0.0227(17) 0.0060(13) 0.0002(13) -0.0007(12)
C13B 0.0248(18) 0.0192(16) 0.0160(16) 0.0050(13) -0.0032(14) 0.0003(14)
C14B 0.0183(17) 0.0218(17) 0.0233(18) 0.0076(14) -0.0061(14) -0.0009(13)
C15B 0.0153(16) 0.0238(17) 0.0252(18) 0.0073(14) 0.0040(14) 0.0028(14)
C16B 0.0154(16) 0.0151(15) 0.0213(17) 0.0071(13) 0.0001(13) 0.0033(12)
C17B 0.0249(18) 0.0265(18) 0.0291(19) -0.0027(15) 0.0062(15) -0.0021(15)
C18B 0.0258(18) 0.0255(18) 0.0274(19) -0.0021(15) 0.0038(15) 0.0036(14)
C19B 0.0222(18) 0.038(2) 0.034(2) 0.0050(16) -0.0095(16) -0.0071(16)
C20B 0.0253(19) 0.0227(19) 0.053(2) 0.0109(17) -0.0177(18) -0.0044(15)
C21B 0.0136(16) 0.0219(19) 0.031(2) 0.0102(15) -0.0061(14) -0.0012(13)
Cl05 0.0434(6) 0.1081(10) 0.0306(6) -0.0200(6) 0.0000(5) 0.0215(6)
Cl06 0.0716(8) 0.0579(7) 0.0520(7) 0.0136(5) 0.0019(6) -0.0195(6)
C01D 0.030(2) 0.052(2) 0.028(2) 0.0007(18) 0.0041(16) 0.0015(18)

loop_
_atom_type_symbol
_atom_type_description
_atom_type_scat_dispersion_real
_atom_type_scat_dispersion_imag
_atom_type_scat_source
C C 0.0033 0.0016 'International Tables Vol C Tables 4.2.6.8 and 6.1.1.4'
H H 0.0000 0.0000 'International Tables Vol C Tables 4.2.6.8 and 6.1.1.4'
Au Au -2.0133 8.8022 'International Tables Vol C Tables 4.2.6.8 and 6.1.1.4'
Cl Cl 0.1484 0.1585 'International Tables Vol C Tables 4.2.6.8 and 6.1.1.4'
N N 0.0061 0.0033 'International Tables Vol C Tables 4.2.6.8 and 6.1.1.4'
O O 0.0106 0.0060 'International Tables Vol C Tables 4.2.6.8 and 6.1.1.4'

loop_
_geom_angle_atom_site_label_1
_geom_angle_atom_site_label_2
_geom_angle_atom_site_label_3
_geom_angle
_geom_angle_site_symmetry_1
_geom_angle_site_symmetry_3
_geom_angle_publ_flag
C10A Au1A Cl1A 179.08(9) . . ?
C21A O1A C20A 109.3(2) . . ?
C1A N1A C20A 116.2(2) . . ?
C10A N1A C1A 121.6(2) . . ?
C10A N1A C20A 122.1(2) . . ?
C10A N2A C11A 121.4(2) . . ?
C10A N2A C21A 122.4(2) . . ?
C11A N2A C21A 116.2(2) . . ?
C2A C1A N1A 119.3(3) . . ?
C6A C1A N1A 119.0(3) . . ?
C6A C1A C2A 121.7(3) . . ?
C1A C2A C7A 121.5(3) . . ?
C3A C2A C1A 117.8(3) . . ?
C3A C2A C7A 120.7(3) . . ?
C2A C3A H3A 118.7 . . ?
C2A C3A C4A 122.5(3) . . ?
C4A C3A H3A 118.7 . . ?
C3A C4A C5A 118.3(3) . . ?
C3A C4A C8A 121.0(3) . . ?
C5A C4A C8A 120.7(3) . . ?
C4A C5A H5A 119.2 . . ?
C6A C5A C4A 121.6(3) . . ?
C6A C5A H5A 119.2 . . ?
C1A C6A C9A 121.8(3) . . ?
C5A C6A C1A 118.1(3) . . ?
C5A C6A C9A 120.2(3) . . ?
C2A C7A H7AB 109.5 . . ?
C2A C7A H7AA 109.5 . . ?
C2A C7A H7AC 109.5 . . ?
H7AB C7A H7AA 109.5 . . ?
H7AB C7A H7AC 109.5 . . ?
H7AA C7A H7AC 109.5 . . ?
C4A C8A H8AA 109.5 . . ?
C4A C8A H8AB 109.5 . . ?
C4A C8A H8AC 109.5 . . ?
H8AA C8A H8AB 109.5 . . ?
H8AA C8A H8AC 109.5 . . ?
H8AB C8A H8AC 109.5 . . ?
C6A C9A H9AA 109.5 . . ?
C6A C9A H9AB 109.5 . . ?
C6A C9A H9AC 109.5 . . ?
H9AA C9A H9AB 109.5 . . ?
H9AA C9A H9AC 109.5 . . ?
H9AB C9A H9AC 109.5 . . ?
N1A C10A Au1A 122.1(2) . . ?
N1A C10A N2A 116.5(3) . . ?
N2A C10A Au1A 121.4(2) . . ?
C12A C11A N2A 118.0(3) . . ?
C16A C11A N2A 118.7(3) . . ?
C16A C11A C12A 123.2(3) . . ?
C11A C12A C17A 121.7(3) . . ?
C13A C12A C11A 117.1(3) . . ?
C13A C12A C17A 121.2(3) . . ?
C12A C13A H13A 118.7 . . ?
C12A C13A C14A 122.5(3) . . ?
C14A C13A H13A 118.7 . . ?
C13A C14A C15A 117.9(3) . . ?
C13A C14A C19A 121.5(3) . . ?
C15A C14A C19A 120.6(3) . . ?
C14A C15A H15A 119.0 . . ?
C16A C15A C14A 122.0(3) . . ?
C16A C15A H15A 119.0 . . ?
C11A C16A C15A 117.3(3) . . ?
C11A C16A C18A 121.6(3) . . ?
C15A C16A C18A 121.0(3) . . ?
C12A C17A H17D 109.5 . . ?
C12A C17A H17E 109.5 . . ?
C12A C17A H17F 109.5 . . ?
H17D C17A H17E 109.5 . . ?
H17D C17A H17F 109.5 . . ?
H17E C17A H17F 109.5 . . ?
C16A C18A H18D 109.5 . . ?
C16A C18A H18E 109.5 . . ?
C16A C18A H18F 109.5 . . ?
H18D C18A H18E 109.5 . . ?
H18D C18A H18F 109.5 . . ?
H18E C18A H18F 109.5 . . ?
C14A C19A H19D 109.5 . . ?
C14A C19A H19E 109.5 . . ?
C14A C19A H19F 109.5 . . ?
H19D C19A H19E 109.5 . . ?
H19D C19A H19F 109.5 . . ?
H19E C19A H19F 109.5 . . ?
O1A C20A N1A 109.7(2) . . ?
O1A C20A H20C 109.7 . . ?
O1A C20A H20D 109.7 . . ?
N1A C20A H20C 109.7 . . ?
N1A C20A H20D 109.7 . . ?
H20C C20A H20D 108.2 . . ?
O1A C21A N2A 109.3(2) . . ?
O1A C21A H21C 109.8 . . ?
O1A C21A H21D 109.8 . . ?
N2A C21A H21C 109.8 . . ?
N2A C21A H21D 109.8 . . ?
H21C C21A H21D 108.3 . . ?
C10B Au1B Cl1B 178.76(9) . . ?
C21B O1B C20B 109.5(3) . . ?
C1B N1B C20B 116.7(2) . . ?
C10B N1B C1B 121.5(2) . . ?
C10B N1B C20B 121.8(3) . . ?
C10B N2B C11B 120.4(2) . . ?
C10B N2B C21B 121.8(2) . . ?
C11B N2B C21B 117.9(2) . . ?
C2B C1B N1B 118.5(3) . . ?
C6B C1B N1B 119.1(3) . . ?
C6B C1B C2B 122.3(3) . . ?
C1B C2B C3B 117.6(3) . . ?
C1B C2B C7B 121.6(3) . . ?
C3B C2B C7B 120.8(3) . . ?
C2B C3B H3B 119.1 . . ?
C4B C3B C2B 121.9(3) . . ?
C4B C3B H3B 119.1 . . ?
C3B C4B C5B 118.4(3) . . ?
C3B C4B C8B 120.5(3) . . ?
C5B C4B C8B 121.1(3) . . ?
C4B C5B H5B 119.1 . . ?
C6B C5B C4B 121.8(3) . . ?
C6B C5B H5B 119.1 . . ?
C1B C6B C9B 121.0(3) . . ?
C5B C6B C1B 117.9(3) . . ?
C5B C6B C9B 121.1(3) . . ?
C2B C7B H7BA 109.5 . . ?
C2B C7B H7BB 109.5 . . ?
C2B C7B H7BC 109.5 . . ?
H7BA C7B H7BB 109.5 . . ?
H7BA C7B H7BC 109.5 . . ?
H7BB C7B H7BC 109.5 . . ?
C4B C8B H8BA 109.5 . . ?
C4B C8B H8BB 109.5 . . ?
C4B C8B H8BC 109.5 . . ?
H8BA C8B H8BB 109.5 . . ?
H8BA C8B H8BC 109.5 . . ?
H8BB C8B H8BC 109.5 . . ?
C6B C9B H9BA 109.5 . . ?
C6B C9B H9BB 109.5 . . ?
C6B C9B H9BC 109.5 . . ?
H9BA C9B H9BB 109.5 . . ?
H9BA C9B H9BC 109.5 . . ?
H9BB C9B H9BC 109.5 . . ?
N1B C10B Au1B 122.7(2) . . ?
N1B C10B N2B 117.0(3) . . ?
N2B C10B Au1B 120.3(2) . . ?
C12B C11B N2B 118.8(3) . . ?
C16B C11B N2B 119.0(3) . . ?
C16B C11B C12B 122.2(3) . . ?
C11B C12B C17B 120.8(3) . . ?
C13B C12B C11B 117.8(3) . . ?
C13B C12B C17B 121.4(3) . . ?
C12B C13B H13B 119.0 . . ?
C12B C13B C14B 122.1(3) . . ?
C14B C13B H13B 119.0 . . ?
C13B C14B C15B 118.3(3) . . ?
C13B C14B C19B 121.2(3) . . ?
C15B C14B C19B 120.5(3) . . ?
C14B C15B H15B 119.0 . . ?
C16B C15B C14B 122.1(3) . . ?
C16B C15B H15B 119.0 . . ?
C11B C16B C15B 117.6(3) . . ?
C11B C16B C18B 121.8(3) . . ?
C15B C16B C18B 120.6(3) . . ?
C12B C17B H17A 109.5 . . ?
C12B C17B H17B 109.5 . . ?
C12B C17B H17C 109.5 . . ?
H17A C17B H17B 109.5 . . ?
H17A C17B H17C 109.5 . . ?
H17B C17B H17C 109.5 . . ?
C16B C18B H18A 109.5 . . ?
C16B C18B H18B 109.5 . . ?
C16B C18B H18C 109.5 . . ?
H18A C18B H18B 109.5 . . ?
H18A C18B H18C 109.5 . . ?
H18B C18B H18C 109.5 . . ?
C14B C19B H19A 109.5 . . ?
C14B C19B H19B 109.5 . . ?
C14B C19B H19C 109.5 . . ?
H19A C19B H19B 109.5 . . ?
H19A C19B H19C 109.5 . . ?
H19B C19B H19C 109.5 . . ?
O1B C20B N1B 109.9(3) . . ?
O1B C20B H20A 109.7 . . ?
O1B C20B H20B 109.7 . . ?
N1B C20B H20A 109.7 . . ?
N1B C20B H20B 109.7 . . ?
H20A C20B H20B 108.2 . . ?
O1B C21B N2B 109.6(2) . . ?
O1B C21B H21A 108.9(18) . . ?
O1B C21B H21B 110.8(19) . . ?
N2B C21B H21A 107.0(18) . . ?
N2B C21B H21B 112.8(19) . . ?
H21A C21B H21B 108(3) . . ?
Cl05 C01D H01A 109.1 . . ?
Cl05 C01D H01B 109.1 . . ?
Cl06 C01D Cl05 112.4(2) . . ?
Cl06 C01D H01A 109.1 . . ?
Cl06 C01D H01B 109.1 . . ?
H01A C01D H01B 107.9 . . ?

loop_
_geom_bond_atom_site_label_1
_geom_bond_atom_site_label_2
_geom_bond_distance
_geom_bond_site_symmetry_2
_geom_bond_publ_flag
Au1A Cl1A 2.2867(8) . ?
Au1A C10A 1.988(3) . ?
O1A C20A 1.410(3) . ?
O1A C21A 1.410(4) . ?
N1A C1A 1.438(4) . ?
N1A C10A 1.336(4) . ?
N1A C20A 1.471(4) . ?
N2A C10A 1.339(4) . ?
N2A C11A 1.455(4) . ?
N2A C21A 1.462(4) . ?
C1A C2A 1.404(4) . ?
C1A C6A 1.399(4) . ?
C2A C3A 1.380(4) . ?
C2A C7A 1.509(4) . ?
C3A H3A 0.9300 . ?
C3A C4A 1.386(4) . ?
C4A C5A 1.395(4) . ?
C4A C8A 1.506(5) . ?
C5A H5A 0.9300 . ?
C5A C6A 1.391(4) . ?
C6A C9A 1.508(4) . ?
C7A H7AB 0.9600 . ?
C7A H7AA 0.9600 . ?
C7A H7AC 0.9600 . ?
C8A H8AA 0.9600 . ?
C8A H8AB 0.9600 . ?
C8A H8AC 0.9600 . ?
C9A H9AA 0.9600 . ?
C9A H9AB 0.9600 . ?
C9A H9AC 0.9600 . ?
C11A C12A 1.391(4) . ?
C11A C16A 1.388(4) . ?
C12A C13A 1.385(4) . ?
C12A C17A 1.497(4) . ?
C13A H13A 0.9300 . ?
C13A C14A 1.390(4) . ?
C14A C15A 1.398(4) . ?
C14A C19A 1.500(4) . ?
C15A H15A 0.9300 . ?
C15A C16A 1.389(4) . ?
C16A C18A 1.509(4) . ?
C17A H17D 0.9600 . ?
C17A H17E 0.9600 . ?
C17A H17F 0.9600 . ?
C18A H18D 0.9600 . ?
C18A H18E 0.9600 . ?
C18A H18F 0.9600 . ?
C19A H19D 0.9600 . ?
C19A H19E 0.9600 . ?
C19A H19F 0.9600 . ?
C20A H20C 0.9700 . ?
C20A H20D 0.9700 . ?
C21A H21C 0.9700 . ?
C21A H21D 0.9700 . ?
Au1B Cl1B 2.2784(8) . ?
Au1B C10B 1.985(3) . ?
O1B C20B 1.409(4) . ?
O1B C21B 1.401(4) . ?
N1B C1B 1.440(4) . ?
N1B C10B 1.330(4) . ?
N1B C20B 1.460(4) . ?
N2B C10B 1.345(4) . ?
N2B C11B 1.434(4) . ?
N2B C21B 1.471(4) . ?
C1B C2B 1.392(4) . ?
C1B C6B 1.388(4) . ?
C2B C3B 1.395(4) . ?
C2B C7B 1.507(4) . ?
C3B H3B 0.9300 . ?
C3B C4B 1.381(4) . ?
C4B C5B 1.393(4) . ?
C4B C8B 1.506(4) . ?
C5B H5B 0.9300 . ?
C5B C6B 1.386(4) . ?
C6B C9B 1.513(4) . ?
C7B H7BA 0.9600 . ?
C7B H7BB 0.9600 . ?
C7B H7BC 0.9600 . ?
C8B H8BA 0.9600 . ?
C8B H8BB 0.9600 . ?
C8B H8BC 0.9600 . ?
C9B H9BA 0.9600 . ?
C9B H9BB 0.9600 . ?
C9B H9BC 0.9600 . ?
C11B C12B 1.404(4) . ?
C11B C16B 1.390(4) . ?
C12B C13B 1.381(4) . ?
C12B C17B 1.500(4) . ?
C13B H13B 0.9300 . ?
C13B C14B 1.388(4) . ?
C14B C15B 1.392(4) . ?
C14B C19B 1.497(4) . ?
C15B H15B 0.9300 . ?
C15B C16B 1.392(4) . ?
C16B C18B 1.503(4) . ?
C17B H17A 0.9600 . ?
C17B H17B 0.9600 . ?
C17B H17C 0.9600 . ?
C18B H18A 0.9600 . ?
C18B H18B 0.9600 . ?
C18B H18C 0.9600 . ?
C19B H19A 0.9600 . ?
C19B H19B 0.9600 . ?
C19B H19C 0.9600 . ?
C20B H20A 0.9700 . ?
C20B H20B 0.9700 . ?
C21B H21A 0.94(3) . ?
C21B H21B 1.05(3) . ?
Cl05 C01D 1.767(4) . ?
Cl06 C01D 1.758(4) . ?
C01D H01A 0.9700 . ?
C01D H01B 0.9700 . ?

loop_
_geom_torsion_atom_site_label_1
_geom_torsion_atom_site_label_2
_geom_torsion_atom_site_label_3
_geom_torsion_atom_site_label_4
_geom_torsion
_geom_torsion_site_symmetry_1
_geom_torsion_site_symmetry_2
_geom_torsion_site_symmetry_3
_geom_torsion_site_symmetry_4
_geom_torsion_publ_flag
N1A C1A C2A C3A -178.6(3) . . . . ?
N1A C1A C2A C7A -0.3(4) . . . . ?
N1A C1A C6A C5A 178.8(3) . . . . ?
N1A C1A C6A C9A -1.8(4) . . . . ?
N2A C11A C12A C13A -178.8(3) . . . . ?
N2A C11A C12A C17A 2.4(4) . . . . ?
N2A C11A C16A C15A 178.7(3) . . . . ?
N2A C11A C16A C18A -2.2(4) . . . . ?
C1A N1A C10A Au1A 5.8(4) . . . . ?
C1A N1A C10A N2A -174.8(2) . . . . ?
C1A N1A C20A O1A -155.2(2) . . . . ?
C1A C2A C3A C4A 0.5(4) . . . . ?
C2A C1A C6A C5A 1.7(4) . . . . ?
C2A C1A C6A C9A -178.9(3) . . . . ?
C2A C3A C4A C5A 0.3(4) . . . . ?
C2A C3A C4A C8A -179.9(3) . . . . ?
C3A C4A C5A C6A -0.1(4) . . . . ?
C4A C5A C6A C1A -0.9(4) . . . . ?
C4A C5A C6A C9A 179.7(3) . . . . ?
C6A C1A C2A C3A -1.5(4) . . . . ?
C6A C1A C2A C7A 176.8(3) . . . . ?
C7A C2A C3A C4A -177.9(3) . . . . ?
C8A C4A C5A C6A -179.9(3) . . . . ?
C10A N1A C1A C2A -105.4(3) . . . . ?
C10A N1A C1A C6A 77.5(3) . . . . ?
C10A N1A C20A O1A 27.7(4) . . . . ?
C10A N2A C11A C12A -85.4(3) . . . . ?
C10A N2A C11A C16A 97.5(3) . . . . ?
C10A N2A C21A O1A -30.0(4) . . . . ?
C11A N2A C10A Au1A -2.4(4) . . . . ?
C11A N2A C10A N1A 178.2(2) . . . . ?
C11A N2A C21A O1A 150.8(2) . . . . ?
C11A C12A C13A C14A 0.5(5) . . . . ?
C12A C11A C16A C15A 1.8(5) . . . . ?
C12A C11A C16A C18A -179.1(3) . . . . ?
C12A C13A C14A C15A 0.9(5) . . . . ?
C12A C13A C14A C19A -178.1(3) . . . . ?
C13A C14A C15A C16A -0.9(5) . . . . ?
C14A C15A C16A C11A -0.3(5) . . . . ?
C14A C15A C16A C18A -179.4(3) . . . . ?
C16A C11A C12A C13A -1.9(5) . . . . ?
C16A C11A C12A C17A 179.3(3) . . . . ?
C17A C12A C13A C14A 179.3(3) . . . . ?
C19A C14A C15A C16A 178.0(3) . . . . ?
C20A O1A C21A N2A 59.4(3) . . . . ?
C20A N1A C1A C2A 77.5(3) . . . . ?
C20A N1A C1A C6A -99.6(3) . . . . ?
C20A N1A C10A Au1A -177.3(2) . . . . ?
C20A N1A C10A N2A 2.1(4) . . . . ?
C21A O1A C20A N1A -58.4(3) . . . . ?
C21A N2A C10A Au1A 178.5(2) . . . . ?
C21A N2A C10A N1A -0.9(4) . . . . ?
C21A N2A C11A C12A 93.7(3) . . . . ?
C21A N2A C11A C16A -83.4(3) . . . . ?
N1B C1B C2B C3B 176.3(3) . . . . ?
N1B C1B C2B C7B -4.3(4) . . . . ?
N1B C1B C6B C5B -176.3(3) . . . . ?
N1B C1B C6B C9B 4.3(5) . . . . ?
N2B C11B C12B C13B -178.3(2) . . . . ?
N2B C11B C12B C17B 0.0(4) . . . . ?
N2B C11B C16B C15B 178.6(3) . . . . ?
N2B C11B C16B C18B 0.2(4) . . . . ?
C1B N1B C10B Au1B 3.9(4) . . . . ?
C1B N1B C10B N2B -177.4(3) . . . . ?
C1B N1B C20B O1B -151.9(3) . . . . ?
C1B C2B C3B C4B -0.1(5) . . . . ?
C2B C1B C6B C5B -0.3(5) . . . . ?
C2B C1B C6B C9B -179.7(3) . . . . ?
C2B C3B C4B C5B -0.1(5) . . . . ?
C2B C3B C4B C8B -179.4(3) . . . . ?
C3B C4B C5B C6B 0.1(5) . . . . ?
C4B C5B C6B C1B 0.1(5) . . . . ?
C4B C5B C6B C9B 179.5(3) . . . . ?
C6B C1B C2B C3B 0.3(5) . . . . ?
C6B C1B C2B C7B 179.8(3) . . . . ?
C7B C2B C3B C4B -179.5(3) . . . . ?
C8B C4B C5B C6B 179.4(3) . . . . ?
C10B N1B C1B C2B 89.4(4) . . . . ?
C10B N1B C1B C6B -94.5(4) . . . . ?
C10B N1B C20B O1B 29.5(4) . . . . ?
C10B N2B C11B C12B 84.7(3) . . . . ?
C10B N2B C11B C16B -95.6(3) . . . . ?
C10B N2B C21B O1B -28.0(4) . . . . ?
C11B N2B C10B Au1B -2.3(4) . . . . ?
C11B N2B C10B N1B 178.9(2) . . . . ?
C11B N2B C21B O1B 151.2(3) . . . . ?
C11B C12B C13B C14B -0.8(4) . . . . ?
C12B C11B C16B C15B -1.7(4) . . . . ?
C12B C11B C16B C18B 179.9(3) . . . . ?
C12B C13B C14B C15B -0.6(4) . . . . ?
C12B C13B C14B C19B 179.7(3) . . . . ?
C13B C14B C15B C16B 0.9(4) . . . . ?
C14B C15B C16B C11B 0.2(4) . . . . ?
C14B C15B C16B C18B 178.6(3) . . . . ?
C16B C11B C12B C13B 2.0(4) . . . . ?
C16B C11B C12B C17B -179.7(3) . . . . ?
C17B C12B C13B C14B -179.1(3) . . . . ?
C19B C14B C15B C16B -179.3(3) . . . . ?
C20B O1B C21B N2B 58.3(3) . . . . ?
C20B N1B C1B C2B -89.1(4) . . . . ?
C20B N1B C1B C6B 87.0(4) . . . . ?
C20B N1B C10B Au1B -177.6(2) . . . . ?
C20B N1B C10B N2B 1.1(4) . . . . ?
C21B O1B C20B N1B -59.3(3) . . . . ?
C21B N2B C10B Au1B 176.8(2) . . . . ?
C21B N2B C10B N1B -1.9(4) . . . . ?
C21B N2B C11B C12B -94.5(3) . . . . ?
C21B N2B C11B C16B 85.2(3) . . . . ?
